data_4110837
loop_
_publ_author_name
'Zaida Rodriguez-Docampo'
'Sofia I. Pascu'
'Stefan Kubik'
'Sijbren Otto'

_publ_section_title
;
 Noncovalent Interactions within a Synthetic Receptor Can Reinforce Guest
 Binding
;
_journal_name_full 'Journal of the American Chemical Society'
_journal_page_first 11206
_journal_page_last 11210
_journal_paper_doi 10.1021/ja062389h
_journal_volume 128
_journal_year 2006
_chemical_absolute_configuration syn
_chemical_compound_source
;
synthesis as described
;
_chemical_formula_moiety
;
C69 H70 N18 O13 S4, C16 H36 N, C16 H36 N, O4 S, H2 O
;
_chemical_formula_sum 'C101 H144 N20 O18 S5'
_chemical_formula_weight 2086.66
_chemical_name_systematic ?
_space_group_IT_number 4
_symmetry_cell_setting monoclinic
_symmetry_space_group_name_Hall 'P 2yb'
_symmetry_space_group_name_H-M 'P 1 21 1'
_atom_sites_solution_hydrogens geom
_atom_sites_solution_primary direct
_audit_creation_date 04-05-28
_audit_creation_method CRYSTALS_ver_12.20
_cell_angle_alpha 90
_cell_angle_beta 93.196(10)
_cell_angle_gamma 90
_cell_formula_units_Z 2
_cell_length_a 12.9731(10)
_cell_length_b 16.0397(10)
_cell_length_c 26.4260(10)
_cell_measurement_reflns_used 13502
_cell_measurement_temperature 150(2)
_cell_measurement_theta_max 22.28
_cell_measurement_theta_min 2.18
_cell_volume 5490.3(6)
_computing_cell_refinement 'Bruker SAINT (Bruker AXS, 1994)'
_computing_data_collection 'Bruker SMART (Bruker AXS, 1994)'
_computing_data_reduction 'Bruker SAINT (Bruker AXS, 1994)'
_computing_molecular_graphics
; 
 CAMERON (Watkin et al 1996) 
;
_computing_publication_material
; 
 CRYSTALS (Watkin et al 2001) 
;
_computing_structure_refinement
; 
 CRYSTALS (Watkin et al 2001) 
;
_computing_structure_solution 'SHELXTL v6.12 (Bruker AXS, 2001)'
_diffrn_ambient_temperature 150(2)
_diffrn_measured_fraction_theta_full 0.997
_diffrn_measured_fraction_theta_max 0.997
_diffrn_measurement_device_type 'Bruker SMART CCD'
_diffrn_measurement_method 'Thin slice \w-scans'
_diffrn_radiation_monochromator 'Silicon 111'
_diffrn_radiation_source 'Daresbury SRS, Station 9.8'
_diffrn_radiation_type synchrotron
_diffrn_radiation_wavelength 0.6923
_diffrn_reflns_av_R_equivalents 0.04
_diffrn_reflns_limit_h_max 14
_diffrn_reflns_limit_h_min -14
_diffrn_reflns_limit_k_max 17
_diffrn_reflns_limit_k_min -17
_diffrn_reflns_limit_l_max 29
_diffrn_reflns_limit_l_min -29
_diffrn_reflns_number 35394
_diffrn_reflns_theta_full 23.346
_diffrn_reflns_theta_max 23.346
_diffrn_reflns_theta_min 1.712
_diffrn_standards_decay_% 0.00
_diffrn_standards_interval_count 0
_diffrn_standards_interval_time 0
_diffrn_standards_number 0
_exptl_absorpt_coefficient_mu 0.178
_exptl_absorpt_correction_T_max 1.00
_exptl_absorpt_correction_T_min 1.00
_exptl_absorpt_correction_type multi-scan
_exptl_absorpt_process_details
;
 
  Correction applied by SADABS - note that the transmission factors are
  not real since they include corrections for beam decay and possibly
  crystal decay (the two cannot be distinguished).
  The numbers listed in the CIF are those calculated by CRYSTALS.
;
_exptl_crystal_colour colourless
_exptl_crystal_density_diffrn 1.261
_exptl_crystal_description block
_exptl_crystal_F_000 2223.000
_exptl_crystal_size_max 0.15
_exptl_crystal_size_mid 0.08
_exptl_crystal_size_min 0.04
_refine_diff_density_max 1.35
_refine_diff_density_min -0.95
_refine_ls_extinction_method none
_refine_ls_goodness_of_fit_ref 1.1570
_refine_ls_hydrogen_treatment mixed
_refine_ls_matrix_type full
_refine_ls_number_parameters 979
_refine_ls_number_reflns 5124
_refine_ls_number_restraints 344
_refine_ls_R_factor_all 0.1431
_refine_ls_R_factor_gt 0.1128
_refine_ls_shift/su_max 0.013418
_refine_ls_structure_factor_coef F
_refine_ls_weighting_details
;
 Method, part 1, Chebychev polynomial, (Watkin, 1994, Prince, 1982) 
 [weight] = 1.0/[A~0~*T~0~(x)+A~1~*T~1~(x) ... +A~n-1~]*T~n-1~(x)] 
 where A~i~ are the Chebychev coefficients listed below and x= Fcalc/Fmax 
 Method = Robust Weighting (Prince, 1982) 
 W = [weight] * [1-(deltaF/6*sigmaF)^2^]^2^ 
 A~i~ are: 
 1.13 1.35 0.484 
;
_refine_ls_weighting_scheme calc
_refine_ls_wR_factor_all 0.1534
_refine_ls_wR_factor_gt 0.1248
_refine_ls_wR_factor_ref 0.1248
_reflns_limit_h_max 14
_reflns_limit_h_min -14
_reflns_limit_k_max 17
_reflns_limit_k_min 0
_reflns_limit_l_max 29
_reflns_limit_l_min 0
_reflns_number_gt 5124
_reflns_number_total 8281
_reflns_threshold_expression I>2.00u(I)
_cod_data_source_file ja062389hsi20060407_070730.cif
_cod_data_source_block cam162
_cod_depositor_comments
;
 Changing the '_atom_type_symbol' data item values to match those of the
 '_atom_site_type_symbol' data item.

 Antanas Vaitkus,
 2017-09-27

 Correcting the way attached hydrogen atoms are marked for atoms 'O500' and
 'O501' by changing the number of attached hydrogens to '1' for each of the
 atoms. The atoms were previously marked as having '0.651' and '0.349' attached
 hydrogens respectively to reflect the partial occupancy of the atoms themselves.

 Antanas Vaitkus,
 2017-09-27
;
_cod_original_sg_symbol_H-M 'P 1 21 1 '
_cod_original_formula_sum ' C101 H144 N20 O18.00 S5.00 '
_cod_database_code 4110837

loop_
_symmetry_equiv_pos_as_xyz
x,y,z
-x,y+1/2,-z

loop_
_atom_site_label
_atom_site_type_symbol
_atom_site_fract_x
_atom_site_fract_y
_atom_site_fract_z
_atom_site_U_iso_or_equiv
_atom_site_occupancy
_atom_site_adp_type
_atom_site_refinement_flags_posn
_atom_site_refinement_flags_adp
_atom_site_refinement_flags_occupancy
_atom_site_disorder_assembly
_atom_site_disorder_group
_atom_site_attached_hydrogens
N1 N -0.1742(8) 0.4740(6) 0.8088(4) 0.0440 1.0000 Uani . . . . . .
N3 N -0.2285(8) 0.7701(7) 0.8567(4) 0.0449 1.0000 Uani . . . . . .
N4 N -0.1704(8) 0.9886(7) 0.8832(4) 0.0429 1.0000 Uani . . . . . .
N6 N -0.2535(8) 0.8995(7) 0.7044(3) 0.0428 1.0000 Uani . . . . . .
N7 N -0.2229(9) 0.8297(7) 0.5735(3) 0.0437 1.0000 Uani . . . . . .
N9 N -0.2541(8) 0.6154(7) 0.7070(4) 0.0453 1.0000 Uani . . . . . .
N10 N 0.0887(8) 0.7126(6) 0.5735(4) 0.0407 1.0000 Uani . . . . . .
N12 N 0.1574(7) 0.9159(7) 0.7142(4) 0.0453 1.0000 Uani . . . . . .
N13 N 0.1194(8) 1.0557(6) 0.8190(4) 0.0450 1.0000 Uani . . . . . .
N15 N 0.1828(8) 0.7557(7) 0.8520(4) 0.0413 1.0000 Uani . . . . . .
N16 N 0.1282(8) 0.5332(7) 0.8754(4) 0.0447 1.0000 Uani . . . . . .
N18 N 0.1701(8) 0.6354(7) 0.6997(4) 0.0424 1.0000 Uani . . . . . .
O5 O -0.3596(7) 0.9116(6) 0.6318(3) 0.0497 1.0000 Uani . . . . . .
O6 O -0.3266(9) 0.4979(8) 0.7350(5) 0.0859 1.0000 Uani . . . . . .
O7 O -0.2610(8) 0.4166(6) 0.8722(4) 0.0630 1.0000 Uani . . . . . .
O8 O -0.3192(7) 0.8675(6) 0.8969(3) 0.0526 1.0000 Uani . . . . . .
O10 O -0.3274(9) 0.7692(7) 0.5131(3) 0.0671 1.0000 Uani . . . . . .
O11 O -0.2656(8) 1.1069(6) 0.8780(4) 0.0587 1.0000 Uani . . . . . .
O12 O 0.1812(8) 0.7763(8) 0.5164(4) 0.0681 1.0000 Uani . . . . . .
O13 O 0.2588(7) 1.0197(6) 0.7468(4) 0.0504 1.0000 Uani . . . . . .
O14 O 0.2310(10) 1.1058(6) 0.8803(4) 0.0759 1.0000 Uani . . . . . .
O15 O 0.2805(7) 0.6532(6) 0.8908(4) 0.0538 1.0000 Uani . . . . . .
O16 O 0.2220(9) 0.4172(6) 0.8707(4) 0.0628 1.0000 Uani . . . . . .
O17 O 0.2400(7) 0.6171(6) 0.6238(4) 0.0556 1.0000 Uani . . . . . .
C1 C -0.2439(11) 0.4777(8) 0.8440(5) 0.0478 1.0000 Uani . . . . . .
N2 N -0.2451(6) 0.6303(5) 0.8508(3) 0.0433 1.0000 Uani . . . . . .
C2 C -0.2990(7) 0.5594(6) 0.8503(4) 0.0456 1.0000 Uani . . . . . .
C3 C -0.3999(8) 0.5573(6) 0.8613(4) 0.0606 1.0000 Uani . . . . . .
C4 C -0.4500(7) 0.6357(8) 0.8678(4) 0.0782 1.0000 Uani . . . . . .
C5 C -0.3971(7) 0.7074(7) 0.8664(4) 0.0595 1.0000 Uani . . . . . .
C6 C -0.2917(7) 0.7003(6) 0.8578(3) 0.0413 1.0000 Uani . . . . . .
C7 C -0.2413(10) 0.8449(8) 0.8755(5) 0.0392 1.0000 Uani . . . . . .
C8 C -0.1515(9) 0.9021(8) 0.8718(5) 0.0410 1.0000 Uani . . . . . .
C9 C -0.0619(10) 0.8800(9) 0.9110(5) 0.0561 1.0000 Uani D U . 3 1 .
C11 C -0.1023(11) 1.0237(9) 0.9268(6) 0.0584 1.0000 Uani D U . 3 1 .
C12 C -0.2460(10) 1.0368(8) 0.8608(5) 0.0417 1.0000 Uani . . . . . .
N5 N -0.2572(6) 0.9647(5) 0.7809(3) 0.0382 1.0000 Uani . . . . . .
C13 C -0.3090(7) 1.0070(6) 0.8171(4) 0.0415 1.0000 Uani . . . . . .
C14 C -0.4100(8) 1.0321(6) 0.8094(4) 0.0542 1.0000 Uani . . . . . .
C15 C -0.4646(7) 1.0035(8) 0.7670(4) 0.0509 1.0000 Uani . . . . . .
C16 C -0.4168(7) 0.9598(7) 0.7308(4) 0.0541 1.0000 Uani . . . . . .
C17 C -0.3146(7) 0.9402(6) 0.7388(3) 0.0461 1.0000 Uani . . . . . .
C18 C -0.2818(10) 0.8900(7) 0.6519(4) 0.0353 1.0000 Uani . . . . . .
C19 C -0.1886(9) 0.8536(7) 0.6257(4) 0.0338 1.0000 Uani . . . . . .
C20 C -0.1070(9) 0.9229(9) 0.6183(4) 0.0466 1.0000 Uani D U . 4 1 .
C22 C -0.1767(12) 0.8841(10) 0.5366(6) 0.0677 1.0000 Uani D U . 4 1 .
C23 C -0.2974(10) 0.7736(10) 0.5589(5) 0.0504 1.0000 Uani . . . . . .
N8 N -0.2839(5) 0.6941(5) 0.6354(2) 0.0383 1.0000 Uani . . . . . .
C24 C -0.3423(7) 0.7209(6) 0.5957(3) 0.0424 1.0000 Uani . . . . . .
C25 C -0.4446(8) 0.6899(7) 0.5851(4) 0.0443 1.0000 Uani . . . . . .
C26 C -0.4858(8) 0.6347(9) 0.6172(5) 0.0895 1.0000 Uani . . . . . .
C27 C -0.4247(8) 0.6091(8) 0.6599(4) 0.0703 1.0000 Uani . . . . . .
C28 C -0.3225(7) 0.6393(6) 0.6672(3) 0.0484 1.0000 Uani . . . . . .
C29 C -0.2553(12) 0.5464(9) 0.7364(5) 0.0535 1.0000 Uani . . . . . .
C30 C -0.1594(10) 0.5349(9) 0.7700(5) 0.0490 1.0000 Uani . . . . . .
C31 C -0.0734(12) 0.4987(10) 0.7392(6) 0.0592 1.0000 Uani . . . . . .
C32 C -0.0282(13) 0.4287(9) 0.7703(7) 0.0819 1.0000 Uani D U . 5 1 .
C33 C -0.1166(12) 0.3973(9) 0.8008(6) 0.0594 1.0000 Uani . . . . . .
C36 C -0.0603(14) 0.6322(11) 0.5687(6) 0.0844 1.0000 Uani D U . 5 1 .
C37 C 0.0237(11) 0.6684(9) 0.5368(5) 0.0515 1.0000 Uani . . . . . .
C38 C 0.1622(10) 0.7667(9) 0.5608(5) 0.0445 1.0000 Uani . . . . . .
N11 N 0.1678(5) 0.8437(5) 0.6399(2) 0.0391 1.0000 Uani . . . . . .
C39 C 0.2218(7) 0.8115(6) 0.6039(3) 0.0450 1.0000 Uani . . . . . .
C40 C 0.3281(8) 0.8231(7) 0.5990(4) 0.0816 1.0000 Uani . . . . . .
C41 C 0.3863(8) 0.8611(9) 0.6370(5) 0.0734 1.0000 Uani . . . . . .
C42 C 0.3272(8) 0.8943(8) 0.6784(4) 0.0746 1.0000 Uani . . . . . .
C43 C 0.2185(7) 0.8849(6) 0.6760(3) 0.0417 1.0000 Uani . . . . . .
C44 C 0.1760(11) 0.9785(9) 0.7450(5) 0.0504 1.0000 Uani . . . . . .
C45 C 0.0885(9) 1.0002(8) 0.7771(5) 0.0389 1.0000 Uani . . . . . .
C46 C 0.0054(12) 1.0506(11) 0.7475(6) 0.0616 1.0000 Uani . . . . . .
C47 C -0.0299(13) 1.1142(11) 0.7865(7) 0.0694 1.0000 Uani . . . . . .
C48 C 0.0610(12) 1.1345(10) 0.8167(6) 0.0634 1.0000 Uani . . . . . .
C49 C 0.1999(11) 1.0464(9) 0.8540(5) 0.0496 1.0000 Uani . . . . . .
N14 N 0.2016(5) 0.8950(5) 0.8520(3) 0.0388 1.0000 Uani . . . . . .
C50 C 0.2580(7) 0.9671(6) 0.8555(3) 0.0441 1.0000 Uani . . . . . .
C51 C 0.3650(8) 0.9682(7) 0.8684(4) 0.0587 1.0000 Uani . . . . . .
C52 C 0.4103(8) 0.8885(7) 0.8743(4) 0.0526 1.0000 Uani . . . . . .
C53 C 0.3550(7) 0.8153(8) 0.8678(4) 0.0581 1.0000 Uani . . . . . .
C54 C 0.2495(7) 0.8210(6) 0.8569(3) 0.0477 1.0000 Uani . . . . . .
C55 C 0.2024(11) 0.6787(9) 0.8696(5) 0.0447 1.0000 Uani . . . . . .
C56 C 0.1065(10) 0.6207(8) 0.8660(4) 0.0423 1.0000 Uani . . . . . .
C57 C 0.0316(9) 0.6430(9) 0.9064(5) 0.0492 1.0000 Uani D U . 2 1 .
C59 C 0.0810(12) 0.5022(9) 0.9205(5) 0.0624 1.0000 Uani D U . 2 1 .
C60 C 0.1986(11) 0.4843(8) 0.8532(5) 0.0442 1.0000 Uani . . . . . .
N17 N 0.1902(5) 0.5643(5) 0.7738(3) 0.0431 1.0000 Uani . . . . . .
C61 C 0.2516(7) 0.5171(6) 0.8091(3) 0.0403 1.0000 Uani . . . . . .
C62 C 0.3451(8) 0.4887(7) 0.7988(4) 0.0577 1.0000 Uani . . . . . .
C63 C 0.3890(8) 0.5220(7) 0.7544(4) 0.0811 1.0000 Uani . . . . . .
C64 C 0.3382(7) 0.5703(8) 0.7239(4) 0.0734 1.0000 Uani . . . . . .
C65 C 0.2310(7) 0.5883(6) 0.7310(3) 0.0498 1.0000 Uani . . . . . .
C66 C 0.1716(11) 0.6433(8) 0.6490(5) 0.0438 1.0000 Uani . . . . . .
C67 C 0.0758(9) 0.6825(8) 0.6262(4) 0.0365 1.0000 Uani . . . . . .
C68 C -0.0120(12) 0.6169(10) 0.6177(5) 0.0594 1.0000 Uani . . . . . .
S100 S -0.0552(1) 0.7638(1) 0.7569(1) 0.0345 0.5382 Uani D U . 6 1 .
O100 O -0.0199(1) 0.7781(1) 0.8093(1) 0.0408 0.5382 Uani D U . 6 1 .
O200 O -0.0292(1) 0.8314(1) 0.7246(1) 0.0397 0.5382 Uani D U . 6 1 .
O300 O -0.1644(1) 0.7520(1) 0.7545(1) 0.0470 0.5382 Uani D U . 6 1 .
O400 O -0.0118(1) 0.6882(1) 0.7403(1) 0.0505 0.5382 Uani D U . 6 1 .
S101 S -0.0266(1) 0.7686(1) 0.7545(1) 0.0367 0.4618 Uani D U . 6 2 .
O101 O -0.0529(1) 0.7468(1) 0.8052(1) 0.0464 0.4618 Uani D U . 6 2 .
O201 O -0.0578(1) 0.8530(1) 0.7426(1) 0.0401 0.4618 Uani D U . 6 2 .
O301 O 0.0825(1) 0.7590(1) 0.7505(1) 0.0521 0.4618 Uani D U . 6 2 .
O401 O -0.0763(1) 0.7118(1) 0.7197(1) 0.0456 0.4618 Uani D U . 6 2 .
S200 S 0.0573(7) 0.3528(6) 0.7463(4) 0.0853 0.651(18) Uani D U P 5 1 .
S300 S -0.0332(10) 0.2993(6) 0.6916(4) 0.0986 0.651(18) Uani D U P 5 1 .
C340 C 0.003(3) 0.366(2) 0.6405(12) 0.1236 0.651(18) Uani D U P 5 1 .
C350 C -0.088(3) 0.404(3) 0.6074(10) 0.1290 0.651(18) Uani D U P 5 1 .
C360 C -0.183(3) 0.355(2) 0.6027(16) 0.1436 0.651(18) Uani D U P 5 1 .
O500 O -0.170(3) 0.275(2) 0.5835(11) 0.1596 0.651(18) Uani D U P 5 1 1
S400 S -0.0418(12) 0.4405(8) 0.5471(5) 0.1156 0.651(18) Uani D U P 5 1 .
S500 S -0.1333(11) 0.5457(8) 0.5400(5) 0.1032 0.651(18) Uani D U P 5 1 .
S201 S 0.006(2) 0.3471(14) 0.7249(10) 0.1259 0.349(18) Uani D U P 5 2 .
S301 S -0.106(3) 0.3202(14) 0.6713(10) 0.1378 0.349(18) Uani D U P 5 2 .
C341 C -0.065(6) 0.376(4) 0.616(2) 0.1273 0.349(18) Uani D U P 5 2 .
C351 C -0.148(5) 0.428(4) 0.5852(17) 0.1176 0.349(18) Uani D U P 5 2 .
C361 C -0.249(5) 0.394(4) 0.596(3) 0.1218 0.349(18) Uani D U P 5 2 .
O501 O -0.290(3) 0.330(3) 0.5666(18) 0.1182 0.349(18) Uani D U P 5 2 1
S401 S -0.0942(16) 0.4699(11) 0.5287(8) 0.0922 0.349(18) Uani D U P 5 2 .
S501 S -0.1681(14) 0.5799(11) 0.5384(10) 0.0801 0.349(18) Uani D U P 5 2 .
N19 N 0.4518(6) 0.1563(6) 0.6036(4) 0.1092(19) 1.0000 Uiso D U . . . .
C70 C 0.4713(10) 0.1207(7) 0.5500(4) 0.112(2) 1.0000 Uiso D U . . . .
C71 C 0.4704(8) 0.0238(7) 0.5492(4) 0.115(2) 1.0000 Uiso D U . . . .
C72 C 0.4555(9) -0.0032(9) 0.4909(4) 0.118(3) 1.0000 Uiso D U . . . .
C73 C 0.4496(11) -0.1032(10) 0.4906(6) 0.120(3) 1.0000 Uiso D U . . . .
C74 C 0.3581(8) 0.1183(8) 0.6283(4) 0.106(2) 1.0000 Uiso D U . . . .
C75 C 0.2536(9) 0.1357(7) 0.5964(4) 0.106(2) 1.0000 Uiso D U . . . .
C76 C 0.1643(8) 0.0969(8) 0.6281(5) 0.106(2) 1.0000 Uiso D U . . . .
C77 C 0.0614(10) 0.1243(10) 0.6011(6) 0.106(3) 1.0000 Uiso D U . . . .
C78 C 0.4431(8) 0.2482(7) 0.5932(4) 0.113(2) 1.0000 Uiso D U . . . .
C79 C 0.4494(8) 0.3003(7) 0.6427(5) 0.118(2) 1.0000 Uiso D U . . . .
C80 C 0.3357(9) 0.3296(7) 0.6516(5) 0.122(3) 1.0000 Uiso D U . . . .
C81 C 0.3131(11) 0.4047(10) 0.6149(8) 0.124(3) 1.0000 Uiso D U . . . .
C82 C 0.5445(11) 0.1291(14) 0.6399(6) 0.109(2) 1.0000 Uiso D U . . . .
C83 C 0.6508(11) 0.1553(13) 0.6196(6) 0.109(3) 1.0000 Uiso D U . . . .
C84 C 0.7370(12) 0.1276(12) 0.6619(7) 0.110(3) 1.0000 Uiso D U . . . .
C85 C 0.7138(17) 0.1767(16) 0.7108(7) 0.111(3) 1.0000 Uiso D U . . . .
O103 O 0.3086(17) 0.6216(16) 0.5153(8) 0.160(7) 1.0000 Uiso . . . . . 2
N20 N 0.4707(6) 0.2779(6) 0.9535(4) 0.1919(19) 1.0000 Uiso D U . . . .
C90 C 0.5673(10) 0.2532(7) 0.9865(4) 0.193(2) 1.0000 Uiso D U . . . .
C91 C 0.6654(8) 0.2982(7) 0.9699(4) 0.193(2) 1.0000 Uiso D U . . . .
C92 C 0.7562(9) 0.2706(9) 1.0081(4) 0.195(3) 1.0000 Uiso D U . . . .
C93 C 0.8621(11) 0.2870(10) 0.9794(6) 0.195(3) 1.0000 Uiso D U . . . .
C94 C 0.4684(8) 0.3766(8) 0.9487(4) 0.193(2) 1.0000 Uiso D U . . . .
C95 C 0.4357(9) 0.4204(7) 0.9996(4) 0.194(2) 1.0000 Uiso D U . . . .
C96 C 0.3854(8) 0.5079(8) 0.9830(5) 0.194(2) 1.0000 Uiso D U . . . .
C97 C 0.4253(10) 0.5730(10) 1.0243(6) 0.195(3) 1.0000 Uiso D U . . . .
C98 C 0.3658(8) 0.2465(7) 0.9729(4) 0.194(2) 1.0000 Uiso D U . . . .
C99 C 0.3717(8) 0.1520(7) 0.9909(5) 0.196(2) 1.0000 Uiso D U . . . .
C100 C 0.2564(9) 0.1251(7) 1.0012(5) 0.197(3) 1.0000 Uiso D U . . . .
C101 C 0.2563(11) 0.0256(10) 1.0041(8) 0.198(3) 1.0000 Uiso D U . . . .
C86 C 0.4889(15) 0.2463(13) 0.9004(8) 0.190(3) 1.0000 Uiso D U . 1 1 .
C870 C 0.392(4) 0.261(5) 0.8625(13) 0.189(3) 0.48(3) Uiso D U P 1 2 .
C880 C 0.408(5) 0.203(4) 0.8149(18) 0.188(4) 0.48(3) Uiso D U P 1 2 .
C890 C 0.325(6) 0.232(5) 0.7725(16) 0.187(4) 0.48(3) Uiso D U P 1 2 .
C871 C 0.536(5) 0.315(2) 0.8668(13) 0.189(3) 0.52(3) Uiso D U P 1 1 .
C881 C 0.569(4) 0.270(4) 0.8179(12) 0.187(4) 0.52(3) Uiso D U P 1 1 .
C891 C 0.689(4) 0.256(5) 0.825(3) 0.186(4) 0.52(3) Uiso D U P 1 1 .
C580 C 0.052(3) 0.5824(14) 0.9489(8) 0.0547 0.39(3) Uani D U P 2 2 .
C581 C -0.0098(14) 0.5590(11) 0.9216(9) 0.0566 0.61(3) Uani D U P 2 1 .
C110 C -0.0154(14) 0.9618(11) 0.9293(9) 0.0574 0.66(3) Uani D U P 3 1 .
C111 C -0.073(3) 0.9418(14) 0.9536(9) 0.0570 0.34(3) Uani D U P 3 2 .
C21 C -0.141(2) 0.9592(13) 0.5670(7) 0.0612 0.53(3) Uani D U P 4 1 .
C210 C -0.0751(16) 0.908(2) 0.5651(7) 0.0568 0.47(3) Uani D U P 4 2 .
H1 H -0.1712 0.7625 0.8400 0.0558 1.0000 Uiso . . . . . .
H2 H -0.1895 0.8842 0.7167 0.0505 1.0000 Uiso . . . . . .
H3 H -0.1971 0.6463 0.7111 0.0541 1.0000 Uiso . . . . . .
H4 H 0.0973 0.8887 0.7174 0.0556 1.0000 Uiso . . . . . .
H5 H 0.1179 0.7627 0.8383 0.0499 1.0000 Uiso . . . . . .
H6 H 0.1115 0.6525 0.7128 0.0499 1.0000 Uiso . . . . . .
H31 H -0.4375 0.5034 0.8647 0.0722 1.0000 Uiso . . . . . .
H41 H -0.5255 0.6370 0.8734 0.0936 1.0000 Uiso . . . . . .
H51 H -0.4308 0.7627 0.8712 0.0708 1.0000 Uiso . . . . . .
H81 H -0.1356 0.8947 0.8355 0.0495 1.0000 Uiso . . . . . .
H141 H -0.4427 1.0700 0.8339 0.0656 1.0000 Uiso . . . . . .
H151 H -0.5403 1.0148 0.7626 0.0609 1.0000 Uiso . . . . . .
H161 H -0.4559 0.9424 0.6988 0.0644 1.0000 Uiso . . . . . .
H191 H -0.1602 0.8063 0.6468 0.0402 1.0000 Uiso . . . . . .
H251 H -0.4858 0.7089 0.5541 0.0535 1.0000 Uiso . . . . . .
H261 H -0.5575 0.6129 0.6107 0.1077 1.0000 Uiso . . . . . .
H271 H -0.4532 0.5697 0.6849 0.0838 1.0000 Uiso . . . . . .
H301 H -0.1420 0.5908 0.7849 0.0589 1.0000 Uiso . . . . . .
H311 H -0.0197 0.5420 0.7336 0.0713 1.0000 Uiso . . . . . .
H312 H -0.1023 0.4776 0.7058 0.0713 1.0000 Uiso . . . . . .
H331 H -0.0905 0.3721 0.8337 0.0717 1.0000 Uiso . . . . . .
H332 H -0.1598 0.3554 0.7812 0.0717 1.0000 Uiso . . . . . .
H371 H -0.0065 0.7071 0.5102 0.0618 1.0000 Uiso . . . . . .
H372 H 0.0628 0.6231 0.5203 0.0618 1.0000 Uiso . . . . . .
H401 H 0.3611 0.8034 0.5679 0.0985 1.0000 Uiso . . . . . .
H411 H 0.4631 0.8660 0.6366 0.0882 1.0000 Uiso . . . . . .
H421 H 0.3633 0.9231 0.7079 0.0893 1.0000 Uiso . . . . . .
H451 H 0.0637 0.9449 0.7890 0.0465 1.0000 Uiso . . . . . .
H461 H 0.0347 1.0794 0.7180 0.0743 1.0000 Uiso . . . . . .
H462 H -0.0531 1.0140 0.7353 0.0743 1.0000 Uiso . . . . . .
H471 H -0.0831 1.0890 0.8079 0.0837 1.0000 Uiso . . . . . .
H472 H -0.0590 1.1650 0.7691 0.0837 1.0000 Uiso . . . . . .
H481 H 0.0435 1.1528 0.8514 0.0766 1.0000 Uiso . . . . . .
H482 H 0.1011 1.1794 0.8004 0.0766 1.0000 Uiso . . . . . .
H511 H 0.4054 1.0210 0.8730 0.0703 1.0000 Uiso . . . . . .
H521 H 0.4859 0.8848 0.8835 0.0625 1.0000 Uiso . . . . . .
H531 H 0.3900 0.7599 0.8709 0.0698 1.0000 Uiso . . . . . .
H561 H 0.0784 0.6292 0.8304 0.0508 1.0000 Uiso . . . . . .
H621 H 0.3824 0.4466 0.8208 0.0694 1.0000 Uiso . . . . . .
H631 H 0.4615 0.5068 0.7471 0.0985 1.0000 Uiso . . . . . .
H641 H 0.3729 0.5958 0.6948 0.0878 1.0000 Uiso . . . . . .
H671 H 0.0602 0.7282 0.6503 0.0437 1.0000 Uiso . . . . . .
H681 H -0.0635 0.6232 0.6443 0.0715 1.0000 Uiso . . . . . .
H682 H 0.0174 0.5593 0.6193 0.0715 1.0000 Uiso . . . . . .
H701 H 0.5401 0.1407 0.5397 0.1344 1.0000 Uiso . . . . . .
H702 H 0.4160 0.1416 0.5253 0.1344 1.0000 Uiso . . . . . .
H711 H 0.5372 0.0016 0.5644 0.1382 1.0000 Uiso . . . . . .
H712 H 0.4121 0.0021 0.5687 0.1382 1.0000 Uiso . . . . . .
H721 H 0.5153 0.0162 0.4718 0.1418 1.0000 Uiso . . . . . .
H722 H 0.3902 0.0210 0.4753 0.1418 1.0000 Uiso . . . . . .
H731 H 0.4402 -0.1234 0.4548 0.1441 1.0000 Uiso . . . . . .
H732 H 0.5150 -0.1265 0.5066 0.1441 1.0000 Uiso . . . . . .
H733 H 0.3899 -0.1218 0.5101 0.1441 1.0000 Uiso . . . . . .
H741 H 0.3534 0.1429 0.6628 0.1278 1.0000 Uiso . . . . . .
H742 H 0.3683 0.0567 0.6313 0.1278 1.0000 Uiso . . . . . .
H751 H 0.2429 0.1971 0.5919 0.1269 1.0000 Uiso . . . . . .
H752 H 0.2547 0.1084 0.5624 0.1269 1.0000 Uiso . . . . . .
H761 H 0.1693 0.1186 0.6636 0.1271 1.0000 Uiso . . . . . .
H762 H 0.1695 0.0347 0.6286 0.1271 1.0000 Uiso . . . . . .
H771 H 0.0025 0.1014 0.6196 0.1270 1.0000 Uiso . . . . . .
H772 H 0.0575 0.1865 0.6005 0.1270 1.0000 Uiso . . . . . .
H773 H 0.0576 0.1027 0.5655 0.1270 1.0000 Uiso . . . . . .
H781 H 0.5006 0.2653 0.5718 0.1361 1.0000 Uiso . . . . . .
H782 H 0.3754 0.2594 0.5745 0.1361 1.0000 Uiso . . . . . .
H791 H 0.4768 0.2655 0.6718 0.1419 1.0000 Uiso . . . . . .
H792 H 0.4953 0.3498 0.6389 0.1419 1.0000 Uiso . . . . . .
H801 H 0.3301 0.3477 0.6876 0.1470 1.0000 Uiso . . . . . .
H802 H 0.2858 0.2833 0.6438 0.1470 1.0000 Uiso . . . . . .
H811 H 0.2415 0.4257 0.6191 0.1483 1.0000 Uiso . . . . . .
H812 H 0.3638 0.4504 0.6229 0.1483 1.0000 Uiso . . . . . .
H813 H 0.3195 0.3859 0.5791 0.1483 1.0000 Uiso . . . . . .
H821 H 0.5372 0.1557 0.6737 0.1302 1.0000 Uiso . . . . . .
H822 H 0.5431 0.0671 0.6437 0.1302 1.0000 Uiso . . . . . .
H831 H 0.6531 0.2170 0.6144 0.1311 1.0000 Uiso . . . . . .
H832 H 0.6621 0.1263 0.5868 0.1311 1.0000 Uiso . . . . . .
H841 H 0.8074 0.1420 0.6509 0.1317 1.0000 Uiso . . . . . .
H842 H 0.7329 0.0662 0.6681 0.1317 1.0000 Uiso . . . . . .
H851 H 0.7659 0.1616 0.7386 0.1331 1.0000 Uiso . . . . . .
H852 H 0.7176 0.2379 0.7040 0.1331 1.0000 Uiso . . . . . .
H853 H 0.6431 0.1622 0.7212 0.1331 1.0000 Uiso . . . . . .
H901 H 0.5561 0.2680 1.0225 0.2311 1.0000 Uiso . . . . . .
H902 H 0.5778 0.1916 0.9837 0.2311 1.0000 Uiso . . . . . .
H911 H 0.6557 0.3600 0.9714 0.2321 1.0000 Uiso . . . . . .
H912 H 0.6804 0.2816 0.9346 0.2321 1.0000 Uiso . . . . . .
H921 H 0.7559 0.3046 1.0399 0.2336 1.0000 Uiso . . . . . .
H922 H 0.7496 0.2102 1.0167 0.2336 1.0000 Uiso . . . . . .
H931 H 0.9228 0.2704 1.0021 0.2344 1.0000 Uiso . . . . . .
H932 H 0.8675 0.3475 0.9707 0.2344 1.0000 Uiso . . . . . .
H933 H 0.8611 0.2531 0.9476 0.2344 1.0000 Uiso . . . . . .
H941 H 0.5388 0.3966 0.9408 0.2311 1.0000 Uiso . . . . . .
H942 H 0.4177 0.3925 0.9204 0.2311 1.0000 Uiso . . . . . .
H951 H 0.4977 0.4294 1.0232 0.2325 1.0000 Uiso . . . . . .
H952 H 0.3843 0.3852 1.0166 0.2325 1.0000 Uiso . . . . . .
H961 H 0.3083 0.5042 0.9820 0.2329 1.0000 Uiso . . . . . .
H962 H 0.4078 0.5246 0.9489 0.2329 1.0000 Uiso . . . . . .
H971 H 0.3959 0.6292 1.0157 0.2335 1.0000 Uiso . . . . . .
H972 H 0.4029 0.5554 1.0583 0.2335 1.0000 Uiso . . . . . .
H973 H 0.5024 0.5757 1.0251 0.2335 1.0000 Uiso . . . . . .
H981 H 0.3471 0.2821 1.0020 0.2325 1.0000 Uiso . . . . . .
H982 H 0.3113 0.2516 0.9448 0.2325 1.0000 Uiso . . . . . .
H991 H 0.4169 0.1469 1.0227 0.2350 1.0000 Uiso . . . . . .
H992 H 0.3996 0.1162 0.9639 0.2350 1.0000 Uiso . . . . . .
H1001 H 0.2354 0.1494 1.0340 0.2368 1.0000 Uiso . . . . . .
H1002 H 0.2078 0.1447 0.9730 0.2368 1.0000 Uiso . . . . . .
H1011 H 0.1852 0.0055 1.0105 0.2376 1.0000 Uiso . . . . . .
H1012 H 0.3056 0.0069 1.0323 0.2376 1.0000 Uiso . . . . . .
H1013 H 0.2780 0.0022 0.9713 0.2376 1.0000 Uiso . . . . . .
H861 H 0.5373 0.1978 0.9030 0.2280 1.0000 Uiso . . . . . .
H862 H 0.4214 0.2279 0.8839 0.2280 1.0000 Uiso . . . . . .
H8701 H 0.3271 0.2447 0.8788 0.2262 0.4821 Uiso . . . . . .
H8702 H 0.3877 0.3206 0.8520 0.2262 0.4821 Uiso . . . . . .
H8801 H 0.3977 0.1435 0.8238 0.2251 0.4821 Uiso . . . . . .
H8802 H 0.4795 0.2110 0.8030 0.2251 0.4821 Uiso . . . . . .
H8901 H 0.3324 0.1971 0.7414 0.2247 0.4821 Uiso . . . . . .
H8902 H 0.2545 0.2242 0.7850 0.2247 0.4821 Uiso . . . . . .
H8903 H 0.3363 0.2918 0.7642 0.2247 0.4821 Uiso . . . . . .
H8711 H 0.5976 0.3405 0.8851 0.2264 0.5179 Uiso . . . . . .
H8712 H 0.4836 0.3587 0.8580 0.2264 0.5179 Uiso . . . . . .
H8811 H 0.5325 0.2148 0.8139 0.2248 0.5179 Uiso . . . . . .
H8812 H 0.5517 0.3051 0.7874 0.2248 0.5179 Uiso . . . . . .
H8911 H 0.7139 0.2272 0.7943 0.2234 0.5179 Uiso . . . . . .
H8912 H 0.7048 0.2209 0.8556 0.2234 0.5179 Uiso . . . . . .
H8913 H 0.7241 0.3112 0.8292 0.2234 0.5179 Uiso . . . . . .
H1901 H -0.1089 0.9661 0.6456 0.0554 1.0000 Uiso . . . 4 1 .
H1902 H -0.0359 0.8989 0.6180 0.0554 1.0000 Uiso . . . 4 1 .
H1903 H -0.1980 1.0001 0.5701 0.0733 0.5293 Uiso . . . 4 1 .
H1904 H -0.0814 0.9871 0.5512 0.0733 0.5293 Uiso . . . 4 1 .
H1905 H -0.2290 0.9005 0.5092 0.0810 1.0000 Uiso . . . 4 1 .
H1906 H -0.1172 0.8559 0.5213 0.0810 1.0000 Uiso . . . 4 1 .
H291 H -0.0453 0.9597 0.5506 0.0678 0.4707 Uiso . . . 4 2 .
H292 H -0.0237 0.8617 0.5642 0.0678 0.4707 Uiso . . . 4 2 .
H391 H 0.1098 0.6015 0.9726 0.0663 0.3920 Uiso . . . 2 2 .
H392 H -0.0114 0.5736 0.9683 0.0663 0.3920 Uiso . . . 2 2 .
H491 H 0.0682 0.6715 0.9359 0.0593 1.0000 Uiso . . . . . .
H492 H -0.0251 0.6797 0.8921 0.0593 1.0000 Uiso . . . . . .
H493 H -0.0362 0.5614 0.9564 0.0678 0.6080 Uiso . . . . . .
H494 H -0.0664 0.5402 0.8970 0.0678 0.6080 Uiso . . . . . .
H495 H 0.1281 0.5084 0.9515 0.0754 1.0000 Uiso . . . . . .
H496 H 0.0595 0.4426 0.9166 0.0754 1.0000 Uiso . . . . . .
H591 H -0.0890 0.8485 0.9401 0.0665 1.0000 Uiso . . . . . .
H592 H -0.0088 0.8456 0.8946 0.0665 1.0000 Uiso . . . . . .
H593 H 0.0141 0.9562 0.9649 0.0686 0.6598 Uiso . . . . . .
H594 H 0.0400 0.9798 0.9068 0.0686 0.6598 Uiso . . . . . .
H595 H -0.1392 1.0247 0.9591 0.0696 1.0000 Uiso . . . . . .
H596 H -0.0774 1.0811 0.9192 0.0696 1.0000 Uiso . . . . . .
H691 H -0.0069 0.9478 0.9743 0.0677 0.3402 Uiso . . . 3 2 .
H692 H -0.1290 0.9239 0.9759 0.0677 0.3402 Uiso . . . 3 2 .
H7901 H 0.0455 0.4124 0.6555 0.1496 0.6508 Uiso . . . 5 1 .
H7902 H 0.0458 0.3318 0.6177 0.1496 0.6508 Uiso . . . 5 1 .
H7903 H -0.2114 0.3499 0.6371 0.1727 0.6508 Uiso . . . 5 1 .
H7904 H -0.2342 0.3852 0.5796 0.1727 0.6508 Uiso . . . 5 1 .
H7905 H -0.1113 0.4539 0.6266 0.1556 0.6508 Uiso . . . 5 1 .
H7906 H 0.0313 0.4526 0.7912 0.0997 1.0000 Uiso . . . 5 1 .
H7907 H -0.1178 0.6732 0.5715 0.0999 1.0000 Uiso . . . 5 1 .
H8921 H -0.0086 0.4145 0.6280 0.1531 0.3492 Uiso . . . 5 2 .
H8922 H -0.0375 0.3333 0.5927 0.1531 0.3492 Uiso . . . 5 2 .
H8923 H -0.2432 0.3733 0.6321 0.1480 0.3492 Uiso . . . 5 2 .
H8924 H -0.2991 0.4412 0.5936 0.1480 0.3492 Uiso . . . 5 2 .
H8925 H -0.0923 0.4308 0.5606 0.1417 0.3492 Uiso . . . 5 2 .

loop_
_atom_site_aniso_label
_atom_site_aniso_U_11
_atom_site_aniso_U_22
_atom_site_aniso_U_33
_atom_site_aniso_U_23
_atom_site_aniso_U_13
_atom_site_aniso_U_12
N1 0.049(6) 0.031(6) 0.053(6) 0.010(5) 0.003(5) 0.003(5)
N3 0.050(6) 0.035(6) 0.052(6) -0.001(5) 0.019(5) 0.001(5)
N4 0.046(6) 0.040(6) 0.044(6) -0.023(5) 0.005(5) -0.004(5)
N6 0.042(6) 0.060(7) 0.025(5) 0.008(5) -0.007(4) -0.002(5)
N7 0.064(7) 0.045(6) 0.022(5) 0.007(5) 0.003(5) -0.005(6)
N9 0.047(6) 0.049(7) 0.039(6) 0.019(5) -0.012(5) -0.012(5)
N10 0.049(6) 0.041(6) 0.032(5) -0.002(5) 0.005(5) -0.004(5)
N12 0.030(6) 0.056(7) 0.051(6) -0.005(6) 0.002(5) -0.021(5)
N13 0.048(6) 0.025(5) 0.063(7) -0.006(5) 0.003(5) -0.004(5)
N15 0.040(6) 0.036(6) 0.046(6) 0.009(5) -0.012(5) -0.001(5)
N16 0.056(7) 0.043(6) 0.038(6) 0.025(5) 0.017(5) 0.005(5)
N18 0.045(6) 0.039(6) 0.042(6) 0.009(5) 0.001(5) 0.012(5)
O5 0.041(5) 0.065(6) 0.041(5) -0.002(5) -0.012(4) 0.012(5)
O6 0.077(8) 0.087(8) 0.092(8) 0.040(7) -0.013(6) -0.031(7)
O7 0.072(7) 0.042(6) 0.077(7) 0.018(5) 0.020(5) 0.000(5)
O8 0.058(6) 0.046(5) 0.054(5) -0.008(5) 0.012(5) 0.006(5)
O10 0.096(7) 0.071(7) 0.033(5) -0.007(5) -0.013(5) -0.038(6)
O11 0.082(7) 0.040(6) 0.054(6) -0.010(5) 0.001(5) 0.017(5)
O12 0.079(7) 0.083(8) 0.043(6) 0.013(5) 0.009(5) -0.014(6)
O13 0.043(5) 0.042(5) 0.066(6) -0.011(4) -0.002(4) -0.007(4)
O14 0.131(10) 0.041(6) 0.053(6) -0.025(5) -0.025(6) 0.004(6)
O15 0.046(6) 0.046(6) 0.068(6) 0.011(5) -0.008(5) 0.006(4)
O16 0.095(8) 0.030(5) 0.064(6) 0.014(5) 0.008(5) 0.010(5)
O17 0.060(6) 0.056(6) 0.053(5) -0.003(5) 0.011(5) 0.005(5)
C1 0.058(9) 0.027(7) 0.059(9) -0.003(6) 0.008(7) 0.005(6)
N2 0.062(4) 0.033(4) 0.036(4) 0.000(3) 0.012(3) 0.001(4)
C2 0.040(5) 0.058(5) 0.040(5) 0.014(4) 0.011(4) -0.008(4)
C3 0.064(7) 0.044(5) 0.073(6) -0.001(5) -0.006(5) 0.017(5)
C4 0.032(5) 0.087(8) 0.115(7) -0.024(6) -0.002(5) 0.016(5)
C5 0.056(6) 0.034(6) 0.087(7) -0.003(5) -0.010(5) -0.007(5)
C6 0.054(6) 0.038(5) 0.032(5) -0.003(4) 0.005(4) 0.008(5)
C7 0.050(8) 0.029(7) 0.038(7) 0.003(6) -0.002(6) 0.009(6)
C8 0.038(7) 0.038(7) 0.048(7) 0.005(6) 0.008(6) 0.007(6)
C9 0.042(7) 0.069(8) 0.055(7) -0.004(6) -0.014(6) -0.001(6)
C11 0.054(8) 0.057(8) 0.063(8) -0.021(7) -0.008(7) -0.003(6)
C12 0.043(8) 0.038(8) 0.044(7) 0.003(6) 0.010(6) 0.001(6)
N5 0.047(4) 0.038(4) 0.029(4) -0.002(3) -0.001(3) 0.011(4)
C13 0.036(5) 0.033(5) 0.055(5) 0.004(4) -0.005(4) 0.002(4)
C14 0.074(7) 0.036(5) 0.055(6) 0.000(5) 0.016(5) 0.005(5)
C15 0.020(5) 0.070(8) 0.062(7) -0.002(6) -0.001(5) 0.003(5)
C16 0.027(6) 0.075(6) 0.059(7) -0.013(5) -0.009(5) 0.007(5)
C17 0.051(6) 0.049(5) 0.037(5) -0.005(4) -0.002(4) -0.002(5)
C18 0.045(8) 0.029(6) 0.032(6) 0.000(5) -0.001(6) 0.004(6)
C19 0.038(7) 0.036(6) 0.027(6) -0.002(5) -0.007(5) -0.014(5)
C20 0.036(7) 0.063(8) 0.040(6) 0.000(6) -0.009(5) -0.010(6)
C22 0.068(8) 0.079(10) 0.056(8) 0.019(7) -0.001(7) -0.018(8)
C23 0.051(8) 0.060(9) 0.040(8) 0.002(7) -0.006(6) -0.010(8)
N8 0.046(4) 0.036(4) 0.033(4) 0.007(3) 0.000(3) -0.003(4)
C24 0.056(5) 0.043(5) 0.029(5) -0.013(4) 0.008(4) -0.001(5)
C25 0.031(6) 0.059(6) 0.044(6) 0.005(6) 0.010(5) 0.014(5)
C26 0.055(6) 0.135(9) 0.079(8) -0.004(8) 0.011(6) -0.038(6)
C27 0.047(6) 0.116(8) 0.046(7) 0.023(6) -0.010(5) -0.040(6)
C28 0.037(5) 0.055(5) 0.054(5) -0.007(5) 0.007(4) -0.002(4)
C29 0.070(10) 0.037(8) 0.054(8) -0.006(7) 0.007(7) -0.023(8)
C30 0.045(8) 0.057(9) 0.046(7) 0.016(7) 0.004(6) -0.005(7)
C31 0.067(9) 0.050(9) 0.062(9) -0.006(7) 0.009(7) 0.009(8)
C32 0.078(9) 0.058(8) 0.113(11) 0.004(8) 0.037(8) 0.002(7)
C33 0.065(10) 0.050(9) 0.064(9) 0.016(7) 0.014(7) 0.013(8)
C36 0.082(9) 0.106(10) 0.062(8) 0.015(8) -0.026(7) -0.031(8)
C37 0.064(9) 0.056(8) 0.035(7) -0.003(6) 0.002(6) -0.006(7)
C38 0.058(8) 0.037(7) 0.039(7) 0.004(6) 0.010(6) 0.004(7)
N11 0.049(4) 0.042(4) 0.026(4) -0.001(3) 0.000(3) 0.003(4)
C39 0.040(5) 0.048(5) 0.046(5) 0.012(4) -0.004(4) 0.001(5)
C40 0.088(6) 0.064(6) 0.094(6) -0.029(6) 0.017(5) -0.009(5)
C41 0.048(6) 0.072(9) 0.100(8) -0.035(8) 0.005(6) 0.013(6)
C42 0.039(6) 0.063(8) 0.121(7) -0.029(6) 0.001(5) -0.011(6)
C43 0.040(5) 0.039(5) 0.046(5) 0.000(5) -0.002(4) -0.004(4)
C44 0.047(8) 0.051(9) 0.054(8) 0.000(7) 0.002(6) -0.013(7)
C45 0.040(7) 0.040(7) 0.036(6) 0.001(6) -0.002(5) 0.009(6)
C46 0.058(9) 0.072(10) 0.056(9) 0.013(8) 0.011(7) 0.019(8)
C47 0.063(10) 0.068(10) 0.079(11) 0.022(9) 0.015(9) 0.025(9)
C48 0.061(10) 0.048(9) 0.083(11) 0.007(8) 0.016(8) 0.013(8)
C49 0.063(9) 0.049(9) 0.035(7) -0.012(7) -0.008(7) 0.008(7)
N14 0.045(4) 0.035(4) 0.035(4) -0.002(3) -0.005(3) 0.005(3)
C50 0.061(5) 0.032(5) 0.036(5) 0.005(4) -0.029(4) 0.001(4)
C51 0.076(6) 0.062(7) 0.037(6) 0.017(5) -0.002(5) 0.022(5)
C52 0.042(6) 0.038(7) 0.076(7) 0.003(6) -0.013(5) 0.001(5)
C53 0.041(6) 0.063(8) 0.071(7) 0.016(6) 0.006(5) 0.009(6)
C54 0.054(6) 0.046(6) 0.041(5) 0.010(4) -0.010(4) 0.024(5)
C55 0.042(8) 0.055(9) 0.038(7) -0.005(7) 0.010(6) 0.008(7)
C56 0.053(8) 0.034(7) 0.040(7) -0.001(6) 0.004(6) -0.006(6)
C57 0.027(6) 0.068(8) 0.053(7) 0.011(6) 0.009(5) 0.002(6)
C59 0.078(9) 0.066(8) 0.045(7) 0.006(6) 0.015(7) -0.007(7)
C60 0.059(9) 0.040(8) 0.033(7) 0.009(6) -0.003(6) 0.007(7)
N17 0.048(4) 0.030(4) 0.053(4) -0.003(3) 0.021(3) -0.010(3)
C61 0.034(5) 0.039(5) 0.049(5) 0.010(4) 0.009(4) 0.010(4)
C62 0.037(6) 0.057(7) 0.079(6) 0.009(5) 0.006(5) 0.003(5)
C63 0.065(6) 0.098(7) 0.083(7) 0.015(6) 0.032(5) 0.020(5)
C64 0.039(6) 0.095(8) 0.085(7) 0.036(6) -0.003(5) 0.029(6)
C65 0.060(6) 0.048(6) 0.044(5) -0.004(4) 0.026(4) -0.001(5)
C66 0.051(8) 0.038(8) 0.044(8) -0.009(6) 0.016(7) -0.002(6)
C67 0.042(7) 0.040(7) 0.028(6) 0.004(5) 0.001(5) -0.007(6)
C68 0.073(10) 0.055(9) 0.051(8) -0.009(7) 0.010(7) -0.018(8)
S100 0.0313 0.0373 0.0350 0.0015 0.0028 0.0029
O100 0.0422 0.0425 0.0375 -0.0041 0.0011 -0.0012
O200 0.0274 0.0489 0.0411 0.0088 -0.0148 -0.0154
O300 0.0313 0.0446 0.0639 -0.0080 -0.0085 0.0012
O400 0.0402 0.0530 0.0592 -0.0044 0.0116 0.0168
S101 0.0343 0.0426 0.0327 0.0041 -0.0021 0.0015
O101 0.0473 0.0519 0.0408 0.0090 0.0089 -0.0012
O201 0.0293 0.0487 0.0410 0.0036 -0.0097 0.0109
O301 0.0401 0.0584 0.0587 -0.0069 0.0106 0.0130
O401 0.0375 0.0410 0.0575 0.0055 -0.0046 -0.0156
S200 0.073(5) 0.062(4) 0.122(7) 0.003(4) 0.026(4) 0.009(4)
S300 0.127(8) 0.073(5) 0.100(6) -0.014(5) 0.046(5) -0.017(5)
C340 0.164(15) 0.100(13) 0.110(12) 0.008(10) 0.034(11) -0.030(13)
C350 0.172(14) 0.111(13) 0.106(11) 0.022(11) 0.026(10) -0.043(12)
C360 0.190(18) 0.132(16) 0.110(15) 0.018(14) 0.019(15) -0.063(15)
O500 0.23(2) 0.131(16) 0.117(16) 0.008(15) -0.005(16) -0.075(18)
S400 0.151(9) 0.097(7) 0.101(7) 0.003(6) 0.031(6) -0.044(6)
S500 0.113(8) 0.116(8) 0.077(5) 0.010(7) -0.026(6) -0.048(6)
S201 0.152(15) 0.083(10) 0.146(13) -0.024(9) 0.045(11) 0.011(11)
S301 0.194(17) 0.080(10) 0.142(13) -0.024(10) 0.035(12) -0.019(12)
C341 0.163(19) 0.085(16) 0.136(16) -0.017(13) 0.015(15) -0.015(15)
C351 0.146(17) 0.087(15) 0.122(14) -0.029(12) 0.021(13) -0.015(14)
C361 0.14(2) 0.100(19) 0.13(2) -0.039(16) 0.047(18) -0.001(17)
O501 0.13(2) 0.11(2) 0.13(2) -0.048(17) 0.070(19) -0.010(18)
S401 0.120(11) 0.060(8) 0.094(10) -0.027(8) -0.019(8) -0.013(7)
S501 0.075(9) 0.070(9) 0.092(9) -0.007(8) -0.027(7) -0.009(6)
C580 0.051(13) 0.065(12) 0.050(12) 0.008(10) 0.019(11) -0.003(11)
C581 0.045(10) 0.081(11) 0.043(10) -0.002(9) 0.000(9) -0.015(9)
C110 0.041(10) 0.065(10) 0.065(11) -0.013(9) -0.003(9) -0.004(8)
C111 0.038(13) 0.067(12) 0.065(13) -0.011(10) -0.012(12) 0.005(12)
C21 0.063(12) 0.066(12) 0.054(10) 0.019(9) 0.000(10) -0.002(11)
C210 0.052(12) 0.071(13) 0.047(10) 0.019(11) -0.004(9) -0.011(11)

loop_
_atom_type_symbol
_atom_type_scat_dispersion_real
_atom_type_scat_dispersion_imag
_atom_type_scat_Cromer_Mann_a1
_atom_type_scat_Cromer_Mann_b1
_atom_type_scat_Cromer_Mann_a2
_atom_type_scat_Cromer_Mann_b2
_atom_type_scat_Cromer_Mann_a3
_atom_type_scat_Cromer_Mann_b3
_atom_type_scat_Cromer_Mann_a4
_atom_type_scat_Cromer_Mann_b4
_atom_type_scat_Cromer_Mann_c
_atom_type_scat_source
C 0.0020 0.0020 2.3100 20.8439 1.0200 10.2075 1.5886 0.5687 0.8650 51.6512 0.2156 International_Tables_Vol_IV_Table_2.2B
H 0.0000 0.0000 0.4930 10.5109 0.3229 26.1257 0.1402 3.1424 0.0408 57.7997 0.0030 International_Tables_Vol_IV_Table_2.2B
N 0.0040 0.0030 12.2126 0.0057 3.1322 9.8933 2.0125 28.9975 1.1663 0.5826 -11.5290 International_Tables_Vol_IV_Table_2.2B
O 0.0080 0.0060 3.0485 13.2771 2.2868 5.7011 1.5463 0.3239 0.8670 32.9089 0.2508 International_Tables_Vol_IV_Table_2.2B
S 0.1100 0.1240 6.9053 1.4679 5.2034 22.2151 1.4379 0.2536 1.5863 56.1720 0.8669 International_Tables_Vol_IV_Table_2.2B

loop_
_geom_angle_atom_site_label_1
_geom_angle_atom_site_label_2
_geom_angle_atom_site_label_3
_geom_angle
_geom_angle_publ_flag
C1 N1 C30 126.2(11) yes
C1 N1 C33 120.7(11) yes
C30 N1 C33 112.2(11) yes
C6 N3 C7 129.9(10) yes
C6 N3 H1 114.221 no
C7 N3 H1 115.890 no
C8 N4 C11 114.6(10) yes
C8 N4 C12 125.7(10) yes
C11 N4 C12 119.6(10) yes
C17 N6 C18 123.9(10) yes
C17 N6 H2 115.526 no
C18 N6 H2 120.165 no
C19 N7 C22 110.8(10) yes
C19 N7 C23 127.5(10) yes
C22 N7 C23 121.1(10) yes
C28 N9 C29 129.2(11) yes
C28 N9 H3 115.330 no
C29 N9 H3 114.968 no
C37 N10 C38 123.1(10) yes
C37 N10 C67 112.2(10) yes
C38 N10 C67 124.1(10) yes
C43 N12 C44 128.7(10) yes
C43 N12 H4 114.891 no
C44 N12 H4 116.369 no
C45 N13 C48 111.9(11) yes
C45 N13 C49 128.0(10) yes
C48 N13 C49 119.6(12) yes
C54 N15 C55 124.8(10) yes
C54 N15 H5 121.035 no
C55 N15 H5 114.019 no
C56 N16 C59 112.5(10) yes
C56 N16 C60 127.8(10) yes
C59 N16 C60 118.6(10) yes
C65 N18 C66 128.7(10) yes
C65 N18 H6 114.573 no
C66 N18 H6 114.583 no
N1 C1 O7 121.8(12) yes
N1 C1 C2 117.4(11) yes
O7 C1 C2 120.7(12) yes
C2 N2 C6 119.5(8) yes
C1 C2 N2 119.4(9) yes
C1 C2 C3 118.2(9) yes
N2 C2 C3 122.0(9) yes
C2 C3 C4 117.1(9) yes
C2 C3 H31 121.473 no
C4 C3 H31 121.473 no
C3 C4 C5 121.0(8) yes
C3 C4 H41 119.520 no
C5 C4 H41 119.520 no
C4 C5 C6 116.0(9) yes
C4 C5 H51 121.980 no
C6 C5 H51 121.981 no
C5 C6 N3 121.3(9) yes
C5 C6 N2 124.2(9) yes
N3 C6 N2 114.5(8) yes
N3 C7 O8 124.3(12) yes
N3 C7 C8 115.0(11) yes
O8 C7 C8 120.7(11) yes
C7 C8 N4 115.9(10) yes
C7 C8 C9 112.0(10) yes
N4 C8 C9 102.1(10) yes
C7 C8 H81 101.172 no
N4 C8 H81 111.176 no
C9 C8 H81 115.143 no
C8 C9 C110 106.6(12) yes
C8 C9 H591 110.191 no
C110 C9 H591 110.192 no
C8 C9 H592 110.191 no
C110 C9 H592 110.192 no
H591 C9 H592 109.467 no
N4 C11 C110 101.0(11) yes
N4 C11 H595 111.557 no
C110 C11 H595 111.557 no
N4 C11 H596 111.558 no
C110 C11 H596 111.557 no
H595 C11 H596 109.467 no
N4 C12 O11 120.9(12) yes
N4 C12 C13 121.2(11) yes
O11 C12 C13 117.9(11) yes
C13 N5 C17 116.3(7) yes
C12 C13 N5 115.9(8) yes
C12 C13 C14 120.7(10) yes
N5 C13 C14 122.5(9) yes
C13 C14 C15 117.9(9) yes
C13 C14 H141 121.025 no
C15 C14 H141 121.025 no
C14 C15 C16 120.8(8) yes
C14 C15 H151 119.604 no
C16 C15 H151 119.603 no
C15 C16 C17 119.0(9) yes
C15 C16 H161 120.524 no
C17 C16 H161 120.524 no
N6 C17 C16 125.8(8) yes
N6 C17 N5 111.2(8) yes
C16 C17 N5 122.8(8) yes
N6 C18 O5 125.6(11) yes
N6 C18 C19 108.1(10) yes
O5 C18 C19 126.0(10) yes
C18 C19 N7 108.3(9) yes
C18 C19 C20 110.0(10) yes
N7 C19 C20 103.9(8) yes
C18 C19 H191 108.183 no
N7 C19 H191 113.938 no
C20 C19 H191 112.347 no
C19 C20 C21 102.9(12) yes
C19 C20 H1901 111.091 no
C21 C20 H1901 111.093 no
C19 C20 H1902 111.090 no
C21 C20 H1902 111.092 no
H1901 C20 H1902 109.467 no
N7 C22 C21 104.4(13) yes
N7 C22 H1905 110.726 no
C21 C22 H1905 110.725 no
N7 C22 H1906 110.726 no
C21 C22 H1906 110.726 no
H1905 C22 H1906 109.467 no
N7 C23 O10 119.2(12) yes
N7 C23 C24 120.4(10) yes
O10 C23 C24 120.4(12) yes
C24 N8 C28 119.6(7) yes
C23 C24 N8 119.3(9) yes
C23 C24 C25 118.6(9) yes
N8 C24 C25 121.6(8) yes
C24 C25 C26 119.8(10) yes
C24 C25 H251 120.107 no
C26 C25 H251 120.106 no
C25 C26 C27 118.1(10) yes
C25 C26 H261 120.970 no
C27 C26 H261 120.970 no
C26 C27 C28 119.5(10) yes
C26 C27 H271 120.241 no
C28 C27 H271 120.241 no
C27 C28 N9 124.3(9) yes
C27 C28 N8 121.4(9) yes
N9 C28 N8 114.3(8) yes
N9 C29 O6 122.9(14) yes
N9 C29 C30 113.9(11) yes
O6 C29 C30 123.2(13) yes
C29 C30 N1 111.5(11) yes
C29 C30 C31 109.7(12) yes
N1 C30 C31 104.6(11) yes
C29 C30 H301 106.487 no
N1 C30 H301 111.436 no
C31 C30 H301 113.146 no
C30 C31 C32 105.6(12) yes
C30 C31 H311 110.434 no
C32 C31 H311 110.434 no
C30 C31 H312 110.433 no
C32 C31 H312 110.434 no
H311 C31 H312 109.467 no
C31 C32 C33 104.8(12) yes
C31 C32 S200 123.4(13) yes
C33 C32 S200 117.5(11) yes
C31 C32 H7906 106.516 no
C33 C32 H7906 114.514 no
S200 C32 H7906 88.896 no
C32 C33 N1 101.8(11) yes
C32 C33 H331 111.363 no
N1 C33 H331 111.363 no
C32 C33 H332 111.363 no
N1 C33 H332 111.363 no
H331 C33 H332 109.467 no
C37 C36 C68 106.0(12) yes
C37 C36 S500 115.4(13) yes
C68 C36 S500 116.0(13) yes
C37 C36 H7907 110.440 no
C68 C36 H7907 109.746 no
S500 C36 H7907 99.073 no
C36 C37 N10 102.9(10) yes
C36 C37 H371 111.082 no
N10 C37 H371 111.082 no
C36 C37 H372 111.082 no
N10 C37 H372 111.082 no
H371 C37 H372 109.467 no
N10 C38 O12 120.3(12) yes
N10 C38 C39 117.0(10) yes
O12 C38 C39 122.6(12) yes
C39 N11 C43 117.3(8) yes
C38 C39 N11 117.2(8) yes
C38 C39 C40 117.0(9) yes
N11 C39 C40 125.4(8) yes
C39 C40 C41 119.8(9) yes
C39 C40 H401 120.102 no
C41 C40 H401 120.103 no
C40 C41 C42 114.8(9) yes
C40 C41 H411 122.610 no
C42 C41 H411 122.610 no
C41 C42 C43 119.2(9) yes
C41 C42 H421 120.411 no
C43 C42 H421 120.411 no
C42 C43 N12 122.0(9) yes
C42 C43 N11 123.0(9) yes
N12 C43 N11 114.9(8) yes
N12 C44 O13 123.6(13) yes
N12 C44 C45 114.4(11) yes
O13 C44 C45 121.9(12) yes
C44 C45 N13 112.8(10) yes
C44 C45 C46 111.6(11) yes
N13 C45 C46 102.8(11) yes
C44 C45 H451 103.810 no
N13 C45 H451 112.450 no
C46 C45 H451 113.643 no
C45 C46 C47 103.7(12) yes
C45 C46 H461 110.901 no
C47 C46 H461 110.902 no
C45 C46 H462 110.901 no
C47 C46 H462 110.902 no
H461 C46 H462 109.467 no
C46 C47 C48 105.0(12) yes
C46 C47 H471 110.574 no
C48 C47 H471 110.574 no
C46 C47 H472 110.574 no
C48 C47 H472 110.574 no
H471 C47 H472 109.467 no
N13 C48 C47 103.5(13) yes
N13 C48 H481 110.944 no
C47 C48 H481 110.943 no
N13 C48 H482 110.944 no
C47 C48 H482 110.943 no
H481 C48 H482 109.466 no
N13 C49 O14 120.7(12) yes
N13 C49 C50 118.8(11) yes
O14 C49 C50 120.0(12) yes
C50 N14 C54 119.9(8) yes
C49 C50 N14 117.1(9) yes
C49 C50 C51 119.3(9) yes
N14 C50 C51 122.8(8) yes
C50 C51 C52 114.4(9) yes
C50 C51 H511 122.816 no
C52 C51 H511 122.816 no
C51 C52 C53 123.1(9) yes
C51 C52 H521 118.434 no
C53 C52 H521 118.433 no
C52 C53 C54 118.0(10) yes
C52 C53 H531 121.018 no
C54 C53 H531 121.018 no
C53 C54 N15 125.7(10) yes
C53 C54 N14 121.7(10) yes
N15 C54 N14 112.5(8) yes
N15 C55 O15 127.9(13) yes
N15 C55 C56 113.3(11) yes
O15 C55 C56 118.5(12) yes
C55 C56 N16 114.9(11) yes
C55 C56 C57 110.9(10) yes
N16 C56 C57 103.5(10) yes
C55 C56 H561 102.948 no
N16 C56 H561 110.430 no
C57 C56 H561 114.492 no
C56 C57 C581 103.1(12) yes
C56 C57 H491 111.035 no
C581 C57 H491 111.035 no
C56 C57 H492 111.036 no
C581 C57 H492 111.035 no
H491 C57 H492 109.467 no
N16 C59 C581 100.2(12) yes
N16 C59 H495 111.737 no
C581 C59 H495 111.737 no
N16 C59 H496 111.737 no
C581 C59 H496 111.737 no
H495 C59 H496 109.467 no
N16 C60 O16 120.7(12) yes
N16 C60 C61 119.1(10) yes
O16 C60 C61 120.1(12) yes
C61 N17 C65 118.6(7) yes
C60 C61 N17 116.1(8) yes
C60 C61 C62 120.4(9) yes
N17 C61 C62 122.2(8) yes
C61 C62 C63 116.5(9) yes
C61 C62 H621 121.737 no
C63 C62 H621 121.737 no
C62 C63 C64 121.9(10) yes
C62 C63 H631 119.069 no
C64 C63 H631 119.069 no
C63 C64 C65 120.4(10) yes
C63 C64 H641 119.776 no
C65 C64 H641 119.776 no
C64 C65 N18 124.7(9) yes
C64 C65 N17 119.0(8) yes
N18 C65 N17 115.9(8) yes
N18 C66 O17 124.3(13) yes
N18 C66 C67 112.6(11) yes
O17 C66 C67 122.9(12) yes
N10 C67 C66 112.4(10) yes
N10 C67 C68 101.8(9) yes
C66 C67 C68 111.1(11) yes
N10 C67 H671 113.201 no
C66 C67 H671 104.234 no
C68 C67 H671 114.408 no
C67 C68 C36 107.1(12) yes
C67 C68 H681 110.066 no
C36 C68 H681 110.066 no
C67 C68 H682 110.066 no
C36 C68 H682 110.067 no
H681 C68 H682 109.466 no
O100 S100 O200 112.164(11) yes
O100 S100 O300 108.860(9) yes
O200 S100 O300 109.850(10) yes
O100 S100 O400 108.706(11) yes
O200 S100 O400 110.646(8) yes
O300 S100 O400 106.431(12) yes
O101 S101 O201 110.660(10) yes
O101 S101 O301 109.212(9) yes
O201 S101 O301 110.421(9) yes
O101 S101 O401 108.878(11) yes
O201 S101 O401 110.346(11) yes
O301 S101 O401 107.243(12) yes
C32 S200 S300 101.4(8) yes
S200 S300 C340 97.0(14) yes
S300 C340 C350 116(2) yes
S300 C340 H7901 107.855 no
C350 C340 H7901 107.859 no
S300 C340 H7902 107.854 no
C350 C340 H7902 107.858 no
H7901 C340 H7902 109.465 no
S300 C340 H8921 140.990 no
C350 C340 H8921 46.363 no
H7901 C340 H8921 63.233 no
H7902 C340 H8921 110.849 no
C340 C350 C360 116(3) yes
C340 C350 S400 110.1(18) yes
C360 C350 S400 114(2) yes
C340 C350 H7905 106.025 no
C360 C350 H7905 100.924 no
S400 C350 H7905 108.259 no
C360 C350 H8921 147.654 no
S400 C350 H8921 92.480 no
H7905 C350 H8921 86.428 no
C340 C350 H8925 130.926 no
C360 C350 H8925 95.791 no
H7905 C350 H8925 102.891 no
H8921 C350 H8925 113.382 no
C350 C360 O500 114(4) yes
C350 C360 H7903 108.372 no
O500 C360 H7903 108.373 no
C350 C360 H7904 108.371 no
O500 C360 H7904 108.372 no
H7903 C360 H7904 109.463 no
C350 C360 H8923 113.487 no
O500 C360 H8923 125.144 no
C350 S400 S500 97.2(16) yes
C36 S500 S400 107.6(9) yes
S201 S301 C341 103(3) yes
S201 S301 H7903 149.010 no
S301 C341 C351 118(3) yes
S301 C341 H8921 107.388 no
C351 C341 H8921 107.392 no
S301 C341 H8922 107.391 no
C351 C341 H8922 107.393 no
H8921 C341 H8922 109.467 no
C341 C351 C361 107(5) yes
C341 C351 S401 110(3) yes
C361 C351 S401 134(5) yes
C341 C351 H7904 109.691 no
C361 C351 H7905 104.551 no
H7905 C351 H8925 107.785 no
C351 C361 H8923 107.095 no
O501 C361 H8923 107.093 no
C351 C361 H8924 107.094 no
O501 C361 H8924 107.089 no
H8923 C361 H8924 109.465 no
S501 S401 H8925 114.116 no
C70 N19 C74 114.4(7) yes
C70 N19 C78 102.1(5) yes
C74 N19 C78 114.4(6) yes
C70 N19 C82 107.3(10) yes
C74 N19 C82 103.1(6) yes
C78 N19 C82 115.8(10) yes
N19 C70 C71 112.1(8) yes
N19 C70 H701 108.796 no
C71 C70 H701 108.794 no
N19 C70 H702 108.799 no
C71 C70 H702 108.795 no
H701 C70 H702 109.466 no
C70 C71 C72 106.5(9) yes
C70 C71 H711 110.212 no
C72 C71 H711 110.208 no
C70 C71 H712 110.212 no
C72 C71 H712 110.213 no
H711 C71 H712 109.467 no
C71 C72 C73 106.1(10) yes
C71 C72 H721 110.290 no
C73 C72 H721 110.292 no
C71 C72 H722 110.284 no
C73 C72 H722 110.290 no
H721 C72 H722 109.466 no
C72 C73 H731 109.465 no
C72 C73 H732 109.465 no
H731 C73 H732 109.482 no
C72 C73 H733 109.463 no
H731 C73 H733 109.475 no
H732 C73 H733 109.476 no
N19 C74 C75 112.2(9) yes
N19 C74 H741 108.790 no
C75 C74 H741 108.786 no
N19 C74 H742 108.792 no
C75 C74 H742 108.788 no
H741 C74 H742 109.468 no
C74 C75 C76 106.1(9) yes
C74 C75 H751 110.305 no
C76 C75 H751 110.304 no
C74 C75 H752 110.306 no
C76 C75 H752 110.308 no
H751 C75 H752 109.466 no
C75 C76 C77 106.4(10) yes
C75 C76 H761 110.260 no
C77 C76 H761 110.260 no
C75 C76 H762 110.255 no
C77 C76 H762 110.259 no
H761 C76 H762 109.466 no
C76 C77 H771 109.465 no
C76 C77 H772 109.464 no
H771 C77 H772 109.482 no
C76 C77 H773 109.463 no
H771 C77 H773 109.476 no
H772 C77 H773 109.477 no
N19 C78 C79 112.0(9) yes
N19 C78 H781 108.806 no
C79 C78 H781 108.808 no
N19 C78 H782 108.805 no
C79 C78 H782 108.806 no
H781 C78 H782 109.468 no
C78 C79 C80 106.3(9) yes
C78 C79 H791 110.253 no
C80 C79 H791 110.254 no
C78 C79 H792 110.253 no
C80 C79 H792 110.254 no
H791 C79 H792 109.465 no
C79 C80 C81 106.3(10) yes
C79 C80 H801 110.268 no
C81 C80 H801 110.268 no
C79 C80 H802 110.267 no
C81 C80 H802 110.267 no
H801 C80 H802 109.466 no
C80 C81 H811 109.469 no
C80 C81 H812 109.465 no
H811 C81 H812 109.478 no
C80 C81 H813 109.465 no
H811 C81 H813 109.478 no
H812 C81 H813 109.473 no
N19 C82 C83 112.2(13) yes
N19 C82 H821 108.798 no
C83 C82 H821 108.795 no
N19 C82 H822 108.798 no
C83 C82 H822 108.795 no
H821 C82 H822 109.467 no
C82 C83 C84 106.3(13) yes
C82 C83 H831 110.262 no
C84 C83 H831 110.260 no
C82 C83 H832 110.263 no
C84 C83 H832 110.263 no
H831 C83 H832 109.465 no
C83 C84 C85 106.2(14) yes
C83 C84 H841 110.274 no
C85 C84 H841 110.272 no
C83 C84 H842 110.270 no
C85 C84 H842 110.271 no
H841 C84 H842 109.466 no
C84 C85 H851 109.468 no
C84 C85 H852 109.465 no
H851 C85 H852 109.477 no
C84 C85 H853 109.466 no
H851 C85 H853 109.477 no
H852 C85 H853 109.475 no
C90 N20 C94 108.3(6) yes
C90 N20 C98 115.3(5) yes
C94 N20 C98 109.5(4) yes
C90 N20 C86 105.9(9) yes
C94 N20 C86 105.2(9) yes
C98 N20 C86 112.1(9) yes
N20 C90 C91 112.1(8) yes
N20 C90 H901 108.831 no
C91 C90 H901 108.827 no
N20 C90 H902 108.828 no
C91 C90 H902 108.826 no
H901 C90 H902 109.466 no
C90 C91 C92 106.6(9) yes
C90 C91 H911 110.183 no
C92 C91 H911 110.185 no
C90 C91 H912 110.183 no
C92 C91 H912 110.180 no
H911 C91 H912 109.466 no
C91 C92 C93 106.1(9) yes
C91 C92 H921 110.305 no
C93 C92 H921 110.312 no
C91 C92 H922 110.310 no
C93 C92 H922 110.313 no
H921 C92 H922 109.466 no
C92 C93 H931 109.464 no
C92 C93 H932 109.463 no
H931 C93 H932 109.476 no
C92 C93 H933 109.465 no
H931 C93 H933 109.482 no
H932 C93 H933 109.478 no
N20 C94 C95 112.1(9) yes
N20 C94 H941 108.807 no
C95 C94 H941 108.806 no
N20 C94 H942 108.805 no
C95 C94 H942 108.803 no
H941 C94 H942 109.466 no
C94 C95 C96 106.2(9) yes
C94 C95 H951 110.277 no
C96 C95 H951 110.276 no
C94 C95 H952 110.279 no
C96 C95 H952 110.276 no
H951 C95 H952 109.468 no
C95 C96 C97 106.2(10) yes
C95 C96 H961 110.292 no
C97 C96 H961 110.294 no
C95 C96 H962 110.290 no
C97 C96 H962 110.295 no
H961 C96 H962 109.467 no
C96 C97 H971 109.467 no
C96 C97 H972 109.466 no
H971 C97 H972 109.482 no
C96 C97 H973 109.463 no
H971 C97 H973 109.475 no
H972 C97 H973 109.474 no
N20 C98 C99 112.2(8) yes
N20 C98 H981 108.794 no
C99 C98 H981 108.790 no
N20 C98 H982 108.793 no
C99 C98 H982 108.789 no
H981 C98 H982 109.467 no
C98 C99 C100 106.2(8) yes
C98 C99 H991 110.275 no
C100 C99 H991 110.275 no
C98 C99 H992 110.276 no
C100 C99 H992 110.276 no
H991 C99 H992 109.464 no
C99 C100 C101 106.4(9) yes
C99 C100 H1001 110.244 no
C101 C100 H1001 110.242 no
C99 C100 H1002 110.244 no
C101 C100 H1002 110.243 no
H1001 C100 H1002 109.467 no
C100 C101 H1011 109.470 no
C100 C101 H1012 109.466 no
H1011 C101 H1012 109.477 no
C100 C101 H1013 109.465 no
H1011 C101 H1013 109.476 no
H1012 C101 H1013 109.472 no
N20 C86 C871 112.1(2) yes
N20 C86 H861 108.822 no
C871 C86 H861 108.819 no
N20 C86 H862 108.818 no
C871 C86 H862 108.814 no
H861 C86 H862 109.468 no
C880 C870 H8701 110.254 no
C880 C870 H8702 110.274 no
H862 C870 H8702 142.854 no
H8701 C870 H8702 109.466 no
C870 C880 C890 106.3(2) yes
C870 C880 H8801 110.271 no
C890 C880 H8801 110.265 no
C870 C880 H8802 110.257 no
C890 C880 H8802 110.266 no
H8801 C880 H8802 109.462 no
C880 C890 H8901 109.464 no
C880 C890 H8902 109.465 no
H8901 C890 H8902 109.479 no
C880 C890 H8903 109.463 no
H8901 C890 H8903 109.475 no
H8902 C890 H8903 109.481 no
C86 C871 C881 106.3(2) yes
C86 C871 H8711 110.265 no
C881 C871 H8711 110.264 no
C86 C871 H8712 110.270 no
C881 C871 H8712 110.266 no
H8711 C871 H8712 109.465 no
C871 C881 C891 106.2(2) yes
C871 C881 H8811 110.272 no
C891 C881 H8811 110.265 no
C871 C881 H8812 110.276 no
C891 C881 H8812 110.285 no
H8811 C881 H8812 109.467 no
C881 C891 H8911 109.469 no
C881 C891 H8912 109.480 no
H8911 C891 H8912 109.496 no
C881 C891 H8913 109.451 no
H8911 C891 H8913 109.459 no
H8912 C891 H8913 109.472 no
H391 C580 H392 109.467 no
C57 C581 C59 104.2(13) yes
C59 C581 H392 100.951 no
C57 C581 H493 110.772 no
C59 C581 H493 110.771 no
C57 C581 H494 110.772 no
C59 C581 H494 110.771 no
H493 C581 H494 109.467 no
C9 C110 C11 106.0(13) yes
C9 C110 H593 110.340 no
C11 C110 H593 110.341 no
C9 C110 H594 110.340 no
C11 C110 H594 110.341 no
H593 C110 H594 109.467 no
C11 C110 H691 101.086 no
H691 C111 H692 109.467 no
C20 C21 C22 103.6(14) yes
C20 C21 H1903 110.928 no
C22 C21 H1903 110.927 no
C20 C21 H1904 110.928 no
C22 C21 H1904 110.927 no
H1903 C21 H1904 109.467 no
H291 C210 H292 109.467 no

loop_
_geom_bond_atom_site_label_1
_geom_bond_atom_site_label_2
_geom_bond_distance
_geom_bond_publ_flag
N1 C1 1.333(18) yes
N1 C30 1.437(17) yes
N1 C33 1.462(18) yes
N3 C6 1.389(14) yes
N3 C7 1.314(17) yes
N3 H1 0.894 no
N4 C8 1.442(17) yes
N4 C11 1.522(17) yes
N4 C12 1.359(17) yes
N6 C17 1.401(14) yes
N6 C18 1.423(15) yes
N6 H2 0.909 no
N7 C19 1.477(14) yes
N7 C22 1.462(18) yes
N7 C23 1.361(17) yes
N9 C28 1.391(13) yes
N9 C29 1.353(17) yes
N9 H3 0.892 no
N10 C37 1.437(17) yes
N10 C38 1.346(17) yes
N10 C67 1.492(15) yes
N12 C43 1.409(14) yes
N12 C44 1.306(18) yes
N12 H4 0.901 no
N13 C45 1.459(17) yes
N13 C48 1.473(18) yes
N13 C49 1.365(17) yes
N15 C54 1.361(14) yes
N15 C55 1.340(18) yes
N15 H5 0.905 no
N16 C56 1.451(17) yes
N16 C59 1.457(17) yes
N16 C60 1.361(17) yes
N18 C65 1.345(13) yes
N18 C66 1.347(17) yes
N18 H6 0.896 no
O5 C18 1.167(14) yes
O6 C29 1.206(17) yes
O7 C1 1.259(16) yes
O8 C7 1.239(15) yes
O10 C23 1.254(15) yes
O11 C12 1.243(16) yes
O12 C38 1.220(15) yes
O13 C44 1.260(16) yes
O14 C49 1.234(16) yes
O15 C55 1.201(15) yes
O16 C60 1.203(16) yes
O17 C66 1.213(15) yes
C1 C2 1.505(16) yes
N2 C2 1.335(12) yes
N2 C6 1.293(11) yes
C2 C3 1.357(14) yes
C3 C4 1.429(15) yes
C3 H31 1.000 no
C4 C5 1.341(15) yes
C4 H41 1.000 no
C5 C6 1.404(13) yes
C5 H51 1.000 no
C7 C8 1.490(19) yes
C8 C9 1.554(18) yes
C8 H81 1.000 no
C9 C110 1.512(16) yes
C9 H591 1.000 no
C9 H592 1.000 no
C11 C110 1.501(16) yes
C11 H595 1.000 no
C11 H596 1.000 no
C12 C13 1.457(17) yes
N5 C13 1.380(12) yes
N5 C17 1.361(11) yes
C13 C14 1.375(14) yes
C14 C15 1.370(15) yes
C14 H141 1.000 no
C15 C16 1.362(15) yes
C15 H151 1.000 no
C16 C17 1.368(13) yes
C16 H161 1.000 no
C18 C19 1.541(17) yes
C19 C20 1.555(17) yes
C19 H191 1.000 no
C20 C21 1.517(17) yes
C20 H1901 1.000 no
C20 H1902 1.000 no
C22 C21 1.508(17) yes
C22 H1905 1.000 no
C22 H1906 1.000 no
C23 C24 1.435(17) yes
N8 C24 1.331(11) yes
N8 C28 1.333(12) yes
C24 C25 1.431(14) yes
C25 C26 1.357(18) yes
C25 H251 1.000 no
C26 C27 1.402(18) yes
C26 H261 1.000 no
C27 C28 1.415(13) yes
C27 H271 1.000 no
C29 C30 1.50(2) yes
C30 C31 1.53(2) yes
C30 H301 1.000 no
C31 C32 1.49(2) yes
C31 H311 1.000 no
C31 H312 1.000 no
C32 C33 1.53(2) yes
C32 S200 1.786(14) yes
C32 H7906 1.000 no
C33 H331 1.000 no
C33 H332 1.000 no
C36 C37 1.53(2) yes
C36 C68 1.43(2) yes
C36 S500 1.822(15) yes
C36 H7907 1.000 no
C37 H371 1.000 no
C37 H372 1.000 no
C38 C39 1.522(16) yes
N11 C39 1.317(11) yes
N11 C43 1.308(11) yes
C39 C40 1.404(13) yes
C40 C41 1.364(16) yes
C40 H401 1.000 no
C41 C42 1.469(17) yes
C41 H411 1.000 no
C42 C43 1.416(13) yes
C42 H421 1.000 no
C44 C45 1.496(19) yes
C45 C46 1.527(19) yes
C45 H451 1.000 no
C46 C47 1.54(2) yes
C46 H461 1.000 no
C46 H462 1.000 no
C47 C48 1.43(2) yes
C47 H471 1.000 no
C47 H472 1.000 no
C48 H481 1.000 no
C48 H482 1.000 no
C49 C50 1.477(17) yes
N14 C50 1.369(12) yes
N14 C54 1.342(12) yes
C50 C51 1.411(13) yes
C51 C52 1.412(15) yes
C51 H511 1.000 no
C52 C53 1.381(17) yes
C52 H521 1.000 no
C53 C54 1.386(14) yes
C53 H531 1.000 no
C55 C56 1.552(19) yes
C56 C57 1.523(18) yes
C56 H561 1.000 no
C57 C581 1.514(16) yes
C57 H491 1.000 no
C57 H492 1.000 no
C59 C581 1.491(16) yes
C59 H495 1.000 no
C59 H496 1.000 no
C60 C61 1.482(16) yes
N17 C61 1.412(11) yes
N17 C65 1.332(11) yes
C61 C62 1.338(14) yes
C62 C63 1.435(15) yes
C62 H621 1.000 no
C63 C64 1.274(15) yes
C63 H631 1.000 no
C64 C65 1.444(14) yes
C64 H641 1.000 no
C66 C67 1.489(19) yes
C67 C68 1.558(19) yes
C67 H671 1.000 no
C68 H681 1.000 no
C68 H682 1.000 no
S100 O100 1.45179(10) yes
S100 O200 1.43345(14) yes
S100 O300 1.42782(11) yes
S100 O400 1.41719(13) yes
S101 O101 1.44198(9) yes
S101 O201 1.44275(12) yes
S101 O301 1.43374(11) yes
S101 O401 1.42264(15) yes
S200 S300 2.005(12) yes
S300 C340 1.802(17) yes
C340 C350 1.555(19) yes
C340 H7901 1.000 no
C340 H7902 1.000 no
C340 H8921 0.860 no
C350 C360 1.471(19) yes
C350 S400 1.826(18) yes
C350 H7905 1.000 no
C360 O500 1.397(19) yes
C360 H7903 1.000 no
C360 H7904 1.000 no
S400 S500 2.066(14) yes
S201 S301 2.021(18) yes
S301 C341 1.807(19) yes
C341 C351 1.558(19) yes
C341 H8921 1.000 no
C341 H8922 1.000 no
C351 C361 1.462(19) yes
C351 S401 1.814(19) yes
C351 H8925 1.000 no
C361 O501 1.384(19) yes
C361 H8923 1.000 no
C361 H8924 1.000 no
S401 S501 2.031(15) yes
S401 H8925 1.050 no
N19 C70 1.559(12) yes
N19 C74 1.538(10) yes
N19 C78 1.501(8) yes
N19 C82 1.560(14) yes
C70 C71 1.555(12) yes
C70 H701 1.000 no
C70 H702 1.000 no
C71 C72 1.602(12) yes
C71 H711 1.000 no
C71 H712 1.000 no
C72 C73 1.605(16) yes
C72 H721 1.000 no
C72 H722 1.000 no
C73 H731 1.000 no
C73 H732 1.000 no
C73 H733 1.000 no
C74 C75 1.581(13) yes
C74 H741 1.000 no
C74 H742 1.000 no
C75 C76 1.594(13) yes
C75 H751 1.000 no
C75 H752 1.000 no
C76 C77 1.542(10) yes
C76 H761 1.000 no
C76 H762 1.000 no
C77 H771 1.000 no
C77 H772 1.000 no
C77 H773 1.000 no
C78 C79 1.551(13) yes
C78 H781 1.000 no
C78 H782 1.000 no
C79 C80 1.579(10) yes
C79 H791 1.000 no
C79 H792 1.000 no
C80 C81 1.564(14) yes
C80 H801 1.000 no
C80 H802 1.000 no
C81 H811 1.000 no
C81 H812 1.000 no
C81 H813 1.000 no
C82 C83 1.565(16) yes
C82 H821 1.000 no
C82 H822 1.000 no
C83 C84 1.600(16) yes
C83 H831 1.000 no
C83 H832 1.000 no
C84 C85 1.557(17) yes
C84 H841 1.000 no
C84 H842 1.000 no
C85 H851 1.000 no
C85 H852 1.000 no
C85 H853 1.000 no
N20 C90 1.538(13) yes
N20 C94 1.589(13) yes
N20 C98 1.564(12) yes
N20 C86 1.523(17) yes
C90 C91 1.548(13) yes
C90 H901 1.000 no
C90 H902 1.000 no
C91 C92 1.572(11) yes
C91 H911 1.000 no
C91 H912 1.000 no
C92 C93 1.628(15) yes
C92 H921 1.000 no
C92 H922 1.000 no
C93 H931 1.000 no
C93 H932 1.000 no
C93 H933 1.000 no
C94 C95 1.596(13) yes
C94 H941 1.000 no
C94 H942 1.000 no
C95 C96 1.599(11) yes
C95 H951 1.000 no
C95 H952 1.000 no
C96 C97 1.576(16) yes
C96 H961 1.000 no
C96 H962 1.000 no
C97 H971 1.000 no
C97 H972 1.000 no
C97 H973 1.000 no
C98 C99 1.589(11) yes
C98 H981 1.000 no
C98 H982 1.000 no
C99 C100 1.594(10) yes
C99 H991 1.000 no
C99 H992 1.000 no
C100 C101 1.598(15) yes
C100 H1001 1.000 no
C100 H1002 1.000 no
C101 H1011 1.000 no
C101 H1012 1.000 no
C101 H1013 1.000 no
C86 C871 1.556(19) yes
C86 H861 1.000 no
C86 H862 1.000 no
C870 C880 1.582(19) yes
C870 H8701 1.000 no
C870 H8702 1.000 no
C880 C890 1.578(19) yes
C880 H8801 1.000 no
C880 H8802 1.000 no
C890 H8901 1.000 no
C890 H8902 1.000 no
C890 H8903 1.000 no
C871 C881 1.560(19) yes
C871 H8711 1.000 no
C871 H8712 1.000 no
C881 C891 1.574(19) yes
C881 H8811 1.000 no
C881 H8812 1.000 no
C891 H8911 1.000 no
C891 H8912 1.000 no
C891 H8913 1.000 no
C580 H391 1.000 no
C580 H392 1.000 no
C581 H493 1.000 no
C581 H494 1.000 no
C110 H593 1.000 no
C110 H594 1.000 no
C111 H691 1.000 no
C111 H692 1.000 no
C21 H1903 1.000 no
C21 H1904 1.000 no
C210 H291 1.000 no
C210 H292 1.000 no
